data_7226615
loop_
_publ_author_name
'Iijima, Jun'
'Naruke, Haruo'
'Sanji, Takanobu'

_publ_section_title
;
 On chirality induction in the crystalline solid-containing sandwich-type
 [Ln(\a-PW11O39)2]11&#x2212;polyoxotungstate and proline
;
_journal_issue 94
_journal_name_full 'RSC Adv.'
_journal_page_first 91494
_journal_paper_doi 10.1039/C6RA22278A
_journal_volume 6
_journal_year 2016
_chemical_absolute_configuration 'CHOOSE rm ad rmad syn or unk'
_chemical_formula_moiety 'C41.5 H122.2 K1.3 N8.3 Na3.2 O115.1 P2 Sm W22'
_chemical_formula_sum 'C41.5 H122.2 K1.3 N8.3 Na3.2 O115.1 P2 Sm W22'
_chemical_formula_weight 6960.85
_chemical_properties_physical ', Photo-sensitive'
_space_group_crystal_system triclinic
_space_group_IT_number 1
_space_group_name_Hall 'P 1'
_space_group_name_H-M_alt 'P 1'
_symmetry_space_group_name_Hall 'P 1'
_symmetry_space_group_name_H-M 'P 1'
_atom_sites_solution_primary direct
_atom_sites_solution_secondary difmap
_audit_update_record
;
2016-09-01 deposited with the CCDC.
2016-09-23 downloaded from the CCDC.
;
_cell_angle_alpha 103.7138(8)
_cell_angle_beta 93.0424(7)
_cell_angle_gamma 97.6039(7)
_cell_formula_units_Z 1
_cell_length_a 12.8341(3)
_cell_length_b 13.2819(3)
_cell_length_c 19.7712(4)
_cell_measurement_reflns_used 47550
_cell_measurement_temperature 213
_cell_measurement_theta_max 27.49
_cell_measurement_theta_min 3.11
_cell_volume 3232.85(12)
_computing_cell_refinement 'RAPID AUTO'
_computing_data_collection 'RAPID AUTO (Rigaku, ????)'
_computing_data_reduction 'RAPID AUTO'
_computing_molecular_graphics 'CrystalStructure 4.2.2'
_computing_publication_material 'CrystalStructure 4.2.2 (Rigaku, 2016)'
_computing_structure_refinement 'SHELXL Version 2014/6 (Sheldrick, 2008)'
_computing_structure_solution 'SHELXS Version 2013/1 (Sheldrick, 2008)'
_diffrn_ambient_temperature 213
_diffrn_detector_area_resol_mean 10.000
_diffrn_measured_fraction_theta_full 0.998
_diffrn_measured_fraction_theta_max 0.995
_diffrn_measurement_device_type 'Rigaku R-AXIS RAPID'
_diffrn_measurement_method \w
_diffrn_radiation_type 'Mo K\a'
_diffrn_radiation_wavelength 0.71075
_diffrn_reflns_av_R_equivalents 0.0597
_diffrn_reflns_Laue_measured_fraction_full 0.998
_diffrn_reflns_Laue_measured_fraction_max 0.995
_diffrn_reflns_limit_h_max 16
_diffrn_reflns_limit_h_min -15
_diffrn_reflns_limit_k_max 17
_diffrn_reflns_limit_k_min -17
_diffrn_reflns_limit_l_max 25
_diffrn_reflns_limit_l_min -25
_diffrn_reflns_number 52622
_diffrn_reflns_point_group_measured_fraction_full 0.884
_diffrn_reflns_point_group_measured_fraction_max 0.862
_diffrn_reflns_theta_full 25.242
_diffrn_reflns_theta_max 27.478
_diffrn_reflns_theta_min 3.107
_diffrn_standards_number 0
_exptl_absorpt_coefficient_mu 20.149
_exptl_absorpt_correction_T_max 0.133
_exptl_absorpt_correction_T_min 0.017
_exptl_absorpt_correction_type numerical
_exptl_absorpt_process_details 'NUMABS (Rigaku, 1999)'
_exptl_crystal_colour light
_exptl_crystal_density_diffrn 3.575
_exptl_crystal_density_method 'not measured'
_exptl_crystal_description block
_exptl_crystal_F_000 3130.00
_exptl_crystal_size_max 0.548
_exptl_crystal_size_mid 0.275
_exptl_crystal_size_min 0.100
_refine_diff_density_max 1.86
_refine_diff_density_min -2.20
_refine_ls_abs_structure_details
;
 Flack x determined using 9502 quotients [(I+)-(I-)]/[(I+)+(I-)]
 (Parsons, Flack and Wagner, Acta Cryst. B69 (2013) 249-259).
;
_refine_ls_abs_structure_Flack 0.033(12)
_refine_ls_extinction_method none
_refine_ls_goodness_of_fit_ref 1.067
_refine_ls_hydrogen_treatment undef
_refine_ls_number_parameters 761
_refine_ls_number_reflns 25566
_refine_ls_number_restraints 16
_refine_ls_R_factor_all 0.0476
_refine_ls_R_factor_gt 0.0455
_refine_ls_shift/su_max 0.007
_refine_ls_structure_factor_coef Fsqd
_refine_ls_weighting_details 'w = 1/[\s^2^(Fo^2^)+(0.0631P)^2^+13.4221P] where P=(Fo^2^+2Fc^2^)/3'
_refine_ls_weighting_scheme calc
_refine_ls_wR_factor_gt 0.1216
_refine_ls_wR_factor_ref 0.1237
_reflns_Friedel_coverage 0.734
_reflns_Friedel_fraction_full 0.770
_reflns_Friedel_fraction_max 0.730
_reflns_number_gt 24288
_reflns_number_total 25566
_reflns_threshold_expression F^2^>2.0\s(F^2^)
_cod_data_source_file c6ra22278a3.cif
_cod_data_source_block 100518
_cod_original_cell_volume 3232.82(11)
_cod_database_code 7226615
_shelxl_version_number 2014/6
_platon_squeeze_void_probe_radius 1.20

loop_
_space_group_symop_id
_space_group_symop_operation_xyz
1 +X,+Y,+Z

loop_
_atom_site_label
_atom_site_type_symbol
_atom_site_fract_x
_atom_site_fract_y
_atom_site_fract_z
_atom_site_U_iso_or_equiv
_atom_site_adp_type
_atom_site_occupancy
_atom_site_site_symmetry_order
_atom_site_calc_flag
_atom_site_refinement_flags_posn
_atom_site_refinement_flags_occupancy
W1 W 0.51815(7) 1.14315(7) 0.34689(4) 0.03102(18) Uani 1 1 d . .
W2 W 0.62394(7) 0.91747(6) 0.28971(4) 0.02843(17) Uani 1 1 d . .
W3 W 0.51233(7) 1.18491(6) 0.16751(4) 0.02783(17) Uani 1 1 d . .
W4 W 0.26697(7) 1.17824(6) 0.25858(5) 0.03073(19) Uani 1 1 d . .
W5 W 0.39883(7) 0.91015(7) 0.37331(4) 0.03114(19) Uani 1 1 d . .
W6 W 0.61958(6) 0.96043(6) 0.11199(4) 0.02608(17) Uani 1 1 d . .
W7 W 0.15050(7) 0.94845(6) 0.28707(4) 0.02859(18) Uani 1 1 d . .
W8 W 0.48296(6) 0.70778(6) 0.13666(4) 0.02483(16) Uani 1 1 d . .
W9 W 0.38621(7) 0.98231(6) 0.02895(4) 0.02610(17) Uani 1 1 d . .
W10 W 0.14699(6) 0.97691(6) 0.11844(4) 0.02565(16) Uani 1 1 d . .
W11 W 0.26016(7) 0.70072(6) 0.21913(4) 0.02547(16) Uani 1 1 d . .
W12 W -0.03116(10) 0.43352(8) -0.37625(5) 0.0439(2) Uani 1 1 d . .
W13 W -0.16943(8) 0.39040(8) -0.23908(5) 0.0387(2) Uani 1 1 d . .
W14 W -0.00445(9) 0.72107(8) -0.30065(5) 0.0384(2) Uani 1 1 d . .
W15 W 0.23431(9) 0.59687(8) -0.34184(5) 0.0429(2) Uani 1 1 d . .
W16 W 0.04999(10) 0.27488(7) -0.27680(5) 0.0417(2) Uani 1 1 d . .
W17 W -0.14185(7) 0.67535(7) -0.16527(5) 0.03330(19) Uani 1 1 d . .
W18 W 0.31372(8) 0.43511(8) -0.24627(5) 0.0388(2) Uani 1 1 d . .
W19 W -0.04676(7) 0.50804(6) -0.05482(4) 0.02666(17) Uani 1 1 d . .
W20 W 0.10470(7) 0.82113(6) -0.12830(4) 0.03028(18) Uani 1 1 d . .
W21 W 0.33798(7) 0.69809(7) -0.16824(5) 0.0338(2) Uani 1 1 d . .
W22 W 0.16998(7) 0.39623(6) -0.09221(4) 0.02740(17) Uani 1 1 d . .
Sm1 Sm 0.22379(8) 0.69137(8) 0.01808(5) 0.0245(2) Uani 1 1 d . .
K1 K -0.1571(8) 0.3971(8) 0.0980(5) 0.087(3) Uani 1 1 d . .
P1 P 0.3867(4) 0.9437(4) 0.2004(3) 0.0216(9) Uani 1 1 d . .
P2 P 0.0815(5) 0.5469(5) -0.2009(3) 0.0298(11) Uani 1 1 d . .
Na1 Na -0.1453(16) 0.9655(17) -0.0446(11) 0.121(7) Uani 1 1 d . .
Na2 Na 0.6407(16) 0.922(3) -0.0954(12) 0.074(9) Uani 0.5 1 d . P
O1 O 0.5753(14) 1.2550(13) 0.4055(9) 0.041(4) Uiso 1 1 d . .
O2 O 0.7423(14) 0.8947(13) 0.3172(8) 0.040(4) Uiso 1 1 d . .
O3 O 0.5648(15) 1.3102(14) 0.1686(9) 0.047(4) Uiso 1 1 d . .
O4 O 0.2361(14) 1.3000(13) 0.2915(9) 0.041(4) Uiso 1 1 d . .
O5 O 0.3794(14) 0.8782(13) 0.4499(8) 0.039(4) Uiso 1 1 d . .
O6 O 0.7390(14) 0.9480(13) 0.0781(8) 0.039(4) Uiso 1 1 d . .
O7 O 0.0485(14) 0.9288(13) 0.3333(9) 0.043(4) Uiso 1 1 d . .
O8 O 0.5659(13) 0.6177(12) 0.1207(8) 0.033(3) Uiso 1 1 d . .
O9 O 0.3647(14) 1.0001(13) -0.0536(8) 0.040(4) Uiso 1 1 d . .
O10 O 0.0365(12) 0.9917(11) 0.0689(7) 0.032(3) Uiso 1 1 d . .
O11 O 0.2062(13) 0.6044(12) 0.2578(8) 0.035(3) Uiso 1 1 d . .
O12 O -0.0743(17) 0.4010(16) -0.4632(10) 0.055(5) Uiso 1 1 d . .
O13 O -0.2983(16) 0.3293(16) -0.2440(10) 0.054(5) Uiso 1 1 d . .
O14 O -0.0466(16) 0.7802(15) -0.3634(10) 0.050(4) Uiso 1 1 d . .
O15 O 0.2794(18) 0.6160(17) -0.4172(11) 0.061(5) Uiso 1 1 d . .
O16 O 0.0540(16) 0.1432(15) -0.3037(10) 0.049(4) Uiso 1 1 d . .
O17 O -0.2611(16) 0.7126(16) -0.1440(10) 0.053(5) Uiso 1 1 d . .
O18 O 0.4102(15) 0.3568(14) -0.2605(9) 0.045(4) Uiso 1 1 d . .
O19 O -0.1447(13) 0.4750(12) -0.0053(8) 0.035(3) Uiso 1 1 d . .
O20 O 0.1324(14) 0.9560(14) -0.0925(9) 0.043(4) Uiso 1 1 d . .
O21 O 0.4564(14) 0.7861(13) -0.1445(9) 0.043(4) Uiso 1 1 d . .
O22 O 0.2113(13) 0.2938(12) -0.0676(8) 0.034(3) Uiso 1 1 d . .
O23 O 0.4550(11) 0.9727(10) 0.2715(7) 0.025(3) Uiso 1 1 d . .
O24 O 0.4473(11) 0.9967(10) 0.1495(7) 0.026(3) Uiso 1 1 d . .
O25 O 0.3643(11) 0.8250(10) 0.1726(7) 0.023(3) Uiso 1 1 d . .
O26 O 0.2810(11) 0.9904(10) 0.2104(7) 0.024(3) Uiso 1 1 d . .
O27 O 0.0161(12) 0.4554(11) -0.2530(7) 0.028(3) Uiso 1 1 d . .
O28 O 0.0315(12) 0.6466(11) -0.1993(8) 0.032(3) Uiso 1 1 d . .
O29 O 0.0878(10) 0.5231(10) -0.1289(6) 0.020(2) Uiso 1 1 d . .
O30 O 0.1905(12) 0.5614(11) -0.2285(7) 0.031(3) Uiso 1 1 d . .
O31 O 0.3932(11) 0.6645(10) 0.0607(7) 0.026(3) Uiso 1 1 d . .
O32 O 0.3391(12) 0.8482(11) 0.0211(7) 0.030(3) Uiso 1 1 d . .
O33 O 0.1584(12) 0.8405(11) 0.0897(7) 0.029(3) Uiso 1 1 d . .
O34 O 0.2011(12) 0.6562(11) 0.1322(7) 0.029(3) Uiso 1 1 d . .
O35 O 0.0447(12) 0.6007(11) 0.0080(7) 0.029(3) Uiso 1 1 d . .
O36 O 0.1289(12) 0.7642(11) -0.0594(7) 0.029(3) Uiso 1 1 d . .
O37 O 0.3084(12) 0.6677(12) -0.0882(8) 0.032(3) Uiso 1 1 d . .
O38 O 0.2308(11) 0.5027(11) -0.0232(7) 0.027(3) Uiso 1 1 d . .
O39 O 0.6351(12) 1.0676(11) 0.3394(7) 0.031(3) Uiso 1 1 d . .
O40 O 0.5510(12) 1.1744(11) 0.2611(7) 0.031(3) Uiso 1 1 d . .
O41 O 0.3821(14) 1.1720(13) 0.3239(8) 0.039(4) Uiso 1 1 d . .
O42 O 0.4588(13) 1.0586(12) 0.4048(8) 0.035(3) Uiso 1 1 d . .
O43 O 0.6539(12) 0.9711(11) 0.2095(7) 0.029(3) Uiso 1 1 d . .
O44 O 0.6301(10) 1.1132(10) 0.1385(6) 0.021(2) Uiso 1 1 d . .
O45 O 0.3768(12) 1.2036(11) 0.2010(7) 0.029(3) Uiso 1 1 d . .
O46 O 0.1789(12) 1.0996(12) 0.3087(7) 0.032(3) Uiso 1 1 d . .
O47 O 0.2688(12) 0.9588(11) 0.3514(7) 0.031(3) Uiso 1 1 d . .
O48 O 0.5445(12) 0.8885(11) 0.3644(7) 0.029(3) Uiso 1 1 d . .
O49 O 0.5618(12) 0.7944(11) 0.2304(7) 0.030(3) Uiso 1 1 d . .
O50 O 0.4494(12) 1.1404(11) 0.0750(7) 0.031(3) Uiso 1 1 d . .
O51 O 0.1745(13) 1.1270(12) 0.1805(8) 0.036(3) Uiso 1 1 d . .
O52 O 0.3502(13) 0.7901(12) 0.3093(8) 0.037(3) Uiso 1 1 d . .
O53 O 0.5591(12) 0.8236(11) 0.1041(7) 0.027(3) Uiso 1 1 d . .
O54 O 0.5383(11) 0.9658(10) 0.0317(7) 0.026(3) Uiso 1 1 d . .
O55 O 0.2629(12) 1.0257(11) 0.0728(7) 0.029(3) Uiso 1 1 d . .
O56 O 0.0802(12) 0.9499(11) 0.2020(7) 0.029(3) Uiso 1 1 d . .
O57 O 0.1708(12) 0.8082(11) 0.2466(7) 0.030(3) Uiso 1 1 d . .
O58 O 0.3919(13) 0.6488(12) 0.1955(8) 0.033(3) Uiso 1 1 d . .
O59 O -0.1569(14) 0.3973(13) -0.3379(8) 0.040(4) Uiso 1 1 d . .
O60 O -0.0523(14) 0.5796(13) -0.3465(8) 0.040(4) Uiso 1 1 d . .
O61 O 0.1109(14) 0.4917(13) -0.3748(9) 0.042(4) Uiso 1 1 d . .
O62 O 0.0128(16) 0.3051(16) -0.3657(10) 0.053(5) Uiso 1 1 d . .
O63 O -0.1841(13) 0.5368(12) -0.2213(8) 0.034(3) Uiso 1 1 d . .
O64 O -0.1316(14) 0.7150(13) -0.2538(8) 0.039(4) Uiso 1 1 d . .
O65 O 0.1346(14) 0.6900(13) -0.3240(8) 0.041(4) Uiso 1 1 d . .
O66 O 0.3091(14) 0.4870(13) -0.3299(8) 0.039(4) Uiso 1 1 d . .
O67 O 0.1905(14) 0.3392(13) -0.2862(8) 0.042(4) Uiso 1 1 d . .
O68 O -0.1001(14) 0.2703(13) -0.2626(9) 0.043(4) Uiso 1 1 d . .
O69 O -0.1227(14) 0.4106(13) -0.1472(8) 0.039(4) Uiso 1 1 d . .
O70 O 0.0583(13) 0.8287(13) -0.2274(8) 0.039(4) Uiso 1 1 d . .
O71 O 0.3303(12) 0.6892(12) -0.2731(8) 0.032(3) Uiso 1 1 d . .
O72 O 0.0839(12) 0.3065(11) -0.1826(8) 0.032(3) Uiso 1 1 d . .
O73 O -0.1023(13) 0.6122(12) -0.0936(8) 0.036(3) Uiso 1 1 d . .
O74 O -0.0470(12) 0.7999(11) -0.1215(7) 0.028(3) Uiso 1 1 d . .
O75 O 0.2345(15) 0.7863(14) -0.1669(9) 0.047(4) Uiso 1 1 d . .
O76 O 0.3952(14) 0.5650(13) -0.1975(9) 0.043(4) Uiso 1 1 d . .
O77 O 0.2718(12) 0.4212(11) -0.1577(7) 0.031(3) Uiso 1 1 d . .
O78 O 0.0312(11) 0.3918(11) -0.0573(7) 0.028(3) Uiso 1 1 d . .
O79 O -0.1778(15) 0.3353(14) 0.2026(9) 0.044(4) Uiso 1 1 d . .
O80 O -0.3157(16) 0.4564(16) 0.1120(10) 0.054(5) Uiso 1 1 d . .
O81 O -0.2362(18) 0.2188(17) 0.0496(11) 0.061(5) Uiso 1 1 d . .
O82 O -0.0463(14) 0.5469(13) 0.1694(9) 0.042(4) Uiso 1 1 d . .
O83 O -0.1301(15) 0.6125(14) 0.2660(9) 0.045(4) Uiso 1 1 d . .
O84 O -0.1588(19) 0.4465(18) 0.3068(12) 0.067(6) Uiso 1 1 d . .
O85 O 0.4256(16) 0.3998(16) 0.0479(10) 0.054(5) Uiso 1 1 d . .
O86 O 0.4784(16) 0.2524(15) -0.0172(10) 0.053(5) Uiso 1 1 d . .
O87 O 0.356(4) 0.564(4) 0.455(3) 0.103(19) Uiso 0.5 1 d D P
O88 O 0.492(3) 0.680(3) 0.454(2) 0.059(10) Uiso 0.5 1 d D P
O89 O 0.2571(17) 1.2394(16) 0.0711(11) 0.057(5) Uiso 1 1 d . .
O90 O -0.079(3) 1.164(3) 0.1224(19) 0.118(11) Uiso 1 1 d . .
O91 O 0.063(3) 0.388(3) 0.2331(19) 0.049(9) Uiso 0.5 1 d . P
O92 O 0.104(3) 0.281(3) 0.1421(18) 0.116(11) Uiso 1 1 d . .
O93 O -0.010(3) 0.720(3) -0.509(2) 0.054(9) Uiso 0.5 1 d . P
O94 O -0.038(3) 1.008(3) -0.218(2) 0.056(9) Uiso 0.5 1 d . P
O95 O 0.014(3) 0.348(3) 0.071(2) 0.053(9) Uiso 0.5 1 d . P
O96 O 0.105(3) 1.140(3) -0.0125(19) 0.048(8) Uiso 0.5 1 d . P
O97 O -0.068(4) 1.141(4) 0.028(2) 0.067(11) Uiso 0.5 1 d . P
O98 O 0.151(5) 0.706(5) -0.562(3) 0.103(18) Uiso 0.5 1 d . P
O99 O -0.096(4) 0.776(4) -0.613(2) 0.070(12) Uiso 0.5 1 d . P
O100 O 0.712(4) 0.870(4) 0.479(2) 0.067(11) Uiso 0.5 1 d . P
O101 O -0.313(3) 0.560(3) -0.355(2) 0.053(9) Uiso 0.5 1 d . P
O102 O -0.310(4) 0.734(3) -0.403(2) 0.061(10) Uiso 0.5 1 d . P
O103 O -0.280(5) 0.559(5) -0.430(3) 0.095(17) Uiso 0.5 1 d . P
N1 N -0.0248(15) 0.7305(14) 0.1330(9) 0.030(4) Uiso 1 1 d . .
N2 N -0.1878(19) 0.1687(18) 0.2525(11) 0.051(5) Uiso 1 1 d D .
N3 N 0.4571(15) 0.5077(14) -0.0496(9) 0.032(4) Uiso 1 1 d . .
N4 N 0.512(2) 0.6259(19) 0.3142(13) 0.015(5) Uiso 0.5 1 d D P
C1 C -0.0880(19) 0.6193(17) 0.2121(11) 0.034(5) Uiso 1 1 d . .
C2 C -0.0888(19) 0.7232(17) 0.1942(11) 0.034(4) Uiso 1 1 d . .
C3 C -0.201(2) 0.7412(19) 0.1687(12) 0.040(5) Uiso 1 1 d . .
C4 C -0.093(2) 0.7664(18) 0.0819(12) 0.037(5) Uiso 1 1 d . .
C5 C -0.2024(18) 0.7134(17) 0.0877(11) 0.034(4) Uiso 1 1 d . .
C6 C -0.1706(19) 0.3544(18) 0.2659(12) 0.035(5) Uiso 1 1 d . .
C7 C -0.186(2) 0.2723(19) 0.3069(13) 0.040(5) Uiso 1 1 d . .
C8 C -0.101(3) 0.277(2) 0.3598(16) 0.068(9) Uiso 1 1 d D .
C9 C -0.079(4) 0.159(2) 0.3531(15) 0.099(14) Uiso 1 1 d D .
C10 C -0.109(3) 0.105(2) 0.2776(14) 0.066(8) Uiso 1 1 d D .
C11 C 0.454(2) 0.3524(19) -0.0061(12) 0.040(5) Uiso 1 1 d . .
C12 C 0.4786(19) 0.3984(18) -0.0665(12) 0.035(5) Uiso 1 1 d . .
C13 C 0.597(3) 0.406(2) -0.0780(15) 0.055(7) Uiso 1 1 d . .
C14 C 0.617(3) 0.501(2) -0.1048(16) 0.058(7) Uiso 1 1 d . .
C15 C 0.556(2) 0.5789(18) -0.0588(12) 0.038(5) Uiso 1 1 d . .
C16 C 0.431(3) 0.564(2) 0.3463(17) 0.025(7) Uiso 0.5 1 d D P
C17 C 0.480(3) 0.458(3) 0.338(2) 0.029(8) Uiso 0.5 1 d D P
C18 C 0.586(2) 0.480(3) 0.3268(17) 0.021(7) Uiso 0.5 1 d D P
C19 C 0.590(3) 0.560(3) 0.284(2) 0.034(9) Uiso 0.5 1 d D P
C20 C 0.422(5) 0.600(4) 0.430(2) 0.14(2) Uiso 1 1 d D .

loop_
_atom_site_aniso_label
_atom_site_aniso_U_11
_atom_site_aniso_U_22
_atom_site_aniso_U_33
_atom_site_aniso_U_23
_atom_site_aniso_U_13
_atom_site_aniso_U_12
W1 0.0316(5) 0.0282(4) 0.0283(4) -0.0005(3) -0.0005(3) 0.0016(3)
W2 0.0250(4) 0.0306(4) 0.0285(4) 0.0062(3) -0.0033(3) 0.0042(3)
W3 0.0252(4) 0.0240(4) 0.0335(4) 0.0068(3) 0.0009(3) 0.0021(3)
W4 0.0273(4) 0.0231(4) 0.0394(4) 0.0011(3) 0.0060(4) 0.0060(3)
W5 0.0340(5) 0.0341(4) 0.0235(4) 0.0051(3) 0.0022(3) 0.0024(4)
W6 0.0204(4) 0.0285(4) 0.0298(4) 0.0070(3) 0.0034(3) 0.0049(3)
W7 0.0258(4) 0.0288(4) 0.0298(4) 0.0026(3) 0.0083(3) 0.0051(3)
W8 0.0218(4) 0.0235(4) 0.0288(4) 0.0040(3) 0.0006(3) 0.0072(3)
W9 0.0236(4) 0.0273(4) 0.0277(4) 0.0080(3) 0.0017(3) 0.0027(3)
W10 0.0223(4) 0.0227(4) 0.0323(4) 0.0061(3) 0.0020(3) 0.0062(3)
W11 0.0257(4) 0.0241(4) 0.0266(4) 0.0064(3) 0.0023(3) 0.0032(3)
W12 0.0612(7) 0.0433(5) 0.0235(4) 0.0018(4) -0.0045(4) 0.0095(5)
W13 0.0417(6) 0.0367(5) 0.0311(4) 0.0026(4) -0.0100(4) -0.0019(4)
W14 0.0491(6) 0.0401(5) 0.0289(4) 0.0112(4) -0.0001(4) 0.0135(4)
W15 0.0582(7) 0.0466(5) 0.0291(4) 0.0120(4) 0.0147(4) 0.0176(5)
W16 0.0631(7) 0.0290(4) 0.0287(4) -0.0024(3) -0.0020(4) 0.0114(4)
W17 0.0292(5) 0.0366(4) 0.0343(4) 0.0081(4) -0.0027(4) 0.0088(4)
W18 0.0473(6) 0.0407(5) 0.0334(4) 0.0087(4) 0.0168(4) 0.0204(4)
W19 0.0236(4) 0.0292(4) 0.0252(4) 0.0036(3) 0.0008(3) 0.0029(3)
W20 0.0313(5) 0.0290(4) 0.0309(4) 0.0065(3) 0.0010(4) 0.0080(3)
W21 0.0311(5) 0.0380(5) 0.0347(4) 0.0106(4) 0.0097(4) 0.0086(4)
W22 0.0306(4) 0.0256(4) 0.0258(4) 0.0041(3) 0.0026(3) 0.0078(3)
Sm1 0.0219(5) 0.0246(4) 0.0264(4) 0.0039(4) 0.0019(4) 0.0059(4)
K1 0.081(6) 0.085(6) 0.103(6) 0.028(5) 0.024(5) 0.023(5)
P1 0.019(2) 0.023(2) 0.024(2) 0.0076(17) 0.0022(18) 0.0034(17)
P2 0.034(3) 0.031(2) 0.024(2) 0.0048(19) -0.001(2) 0.006(2)
Na1 0.097(14) 0.119(16) 0.128(16) -0.015(13) 0.011(12) 0.025(12)
Na2 0.021(10) 0.13(2) 0.050(12) -0.020(14) 0.005(9) 0.000(12)

loop_
_atom_type_symbol
_atom_type_description
_atom_type_scat_dispersion_real
_atom_type_scat_dispersion_imag
_atom_type_scat_source
O O 0.0106 0.0060
;
International Tables for Crystallography
(Vol. C, Tables 4.2.6.8 and 6.1.1.4)
;
Sm Sm -0.1638 3.4418
;
International Tables for Crystallography
(Vol. C, Tables 4.2.6.8 and 6.1.1.4)
;
P P 0.1023 0.0942
;
International Tables for Crystallography
(Vol. C, Tables 4.2.6.8 and 6.1.1.4)
;
W W -0.8490 6.8722
;
International Tables for Crystallography
(Vol. C, Tables 4.2.6.8 and 6.1.1.4)
;
K K 0.2009 0.2494
;
International Tables for Crystallography
(Vol. C, Tables 4.2.6.8 and 6.1.1.4)
;
Na Na 0.0362 0.0249
;
International Tables for Crystallography
(Vol. C, Tables 4.2.6.8 and 6.1.1.4)
;
C C 0.0033 0.0016
;
International Tables for Crystallography
(Vol. C, Tables 4.2.6.8 and 6.1.1.4)
;
N N 0.0061 0.0033
;
International Tables for Crystallography
(Vol. C, Tables 4.2.6.8 and 6.1.1.4)
;
H H 0.0000 0.0000
;
International Tables for Crystallography
(Vol. C, Table 6.1.1.4)
;

loop_
_geom_angle_atom_site_label_1
_geom_angle_atom_site_label_2
_geom_angle_atom_site_label_3
_geom_angle
_geom_angle_site_symmetry_1
_geom_angle_site_symmetry_3
O1 W1 O41 103.5(8) . .
O1 W1 O40 101.5(7) . .
O41 W1 O40 84.9(7) . .
O1 W1 O42 103.1(7) . .
O41 W1 O42 89.7(7) . .
O40 W1 O42 155.5(6) . .
O1 W1 O39 99.2(7) . .
O41 W1 O39 157.0(7) . .
O40 W1 O39 87.0(6) . .
O42 W1 O39 88.8(7) . .
O1 W1 O23 171.8(7) . .
O41 W1 O23 84.0(6) . .
O40 W1 O23 82.3(5) . .
O42 W1 O23 73.4(6) . .
O39 W1 O23 73.6(6) . .
O2 W2 O49 105.5(7) . .
O2 W2 O48 99.4(7) . .
O49 W2 O48 91.4(6) . .
O2 W2 O43 102.7(7) . .
O49 W2 O43 88.6(6) . .
O48 W2 O43 157.1(6) . .
O2 W2 O39 98.9(7) . .
O49 W2 O39 155.6(6) . .
O48 W2 O39 86.3(6) . .
O43 W2 O39 84.3(6) . .
O2 W2 O23 169.2(6) . .
O49 W2 O23 83.8(6) . .
O48 W2 O23 74.4(5) . .
O43 W2 O23 82.8(5) . .
O39 W2 O23 72.1(5) . .
O3 W3 O50 99.8(8) . .
O3 W3 O45 101.8(8) . .
O50 W3 O45 90.0(6) . .
O3 W3 O40 103.2(8) . .
O50 W3 O40 157.0(6) . .
O45 W3 O40 84.7(6) . .
O3 W3 O44 100.1(7) . .
O50 W3 O44 89.4(6) . .
O45 W3 O44 157.9(6) . .
O40 W3 O44 87.3(6) . .
O3 W3 O24 171.7(7) . .
O50 W3 O24 74.5(5) . .
O45 W3 O24 84.4(5) . .
O40 W3 O24 82.8(5) . .
O44 W3 O24 74.1(5) . .
O4 W4 O51 103.2(8) . .
O4 W4 O45 103.0(7) . .
O51 W4 O45 89.7(7) . .
O4 W4 O46 100.1(7) . .
O51 W4 O46 89.9(7) . .
O45 W4 O46 156.4(6) . .
O4 W4 O41 102.4(8) . .
O51 W4 O41 154.4(7) . .
O45 W4 O41 83.7(7) . .
O46 W4 O41 86.5(7) . .
O4 W4 O26 170.7(7) . .
O51 W4 O26 71.2(6) . .
O45 W4 O26 84.6(5) . .
O46 W4 O26 72.9(5) . .
O41 W4 O26 83.6(6) . .
O5 W5 O52 103.2(8) . .
O5 W5 O47 103.0(7) . .
O52 W5 O47 87.3(7) . .
O5 W5 O48 100.2(7) . .
O52 W5 O48 92.4(7) . .
O47 W5 O48 156.2(6) . .
O5 W5 O42 101.8(7) . .
O52 W5 O42 155.0(7) . .
O47 W5 O42 85.9(7) . .
O48 W5 O42 84.3(6) . .
O5 W5 O23 170.6(7) . .
O52 W5 O23 84.0(6) . .
O47 W5 O23 83.3(5) . .
O48 W5 O23 73.1(5) . .
O42 W5 O23 71.3(5) . .
O6 W6 O53 103.6(7) . .
O6 W6 O54 99.7(7) . .
O53 W6 O54 91.2(6) . .
O6 W6 O43 102.3(7) . .
O53 W6 O43 87.8(6) . .
O54 W6 O43 157.6(6) . .
O6 W6 O44 100.0(7) . .
O53 W6 O44 156.4(6) . .
O54 W6 O44 86.2(6) . .
O43 W6 O44 85.9(6) . .
O6 W6 O24 171.4(6) . .
O53 W6 O24 82.5(5) . .
O54 W6 O24 73.8(5) . .
O43 W6 O24 83.9(5) . .
O44 W6 O24 74.3(5) . .
O7 W7 O56 100.5(8) . .
O7 W7 O47 103.2(8) . .
O56 W7 O47 156.2(6) . .
O7 W7 O57 101.2(7) . .
O56 W7 O57 88.5(6) . .
O47 W7 O57 88.0(6) . .
O7 W7 O46 101.6(7) . .
O56 W7 O46 88.7(6) . .
O47 W7 O46 85.5(6) . .
O57 W7 O46 157.2(6) . .
O7 W7 O26 171.1(7) . .
O56 W7 O26 71.7(5) . .
O47 W7 O26 84.5(6) . .
O57 W7 O26 83.3(5) . .
O46 W7 O26 74.3(5) . .
O8 W8 O31 101.0(7) . .
O8 W8 O58 100.0(7) . .
O31 W8 O58 95.1(6) . .
O8 W8 O53 101.7(7) . .
O31 W8 O53 93.9(6) . .
O58 W8 O53 154.5(6) . .
O8 W8 O49 95.9(7) . .
O31 W8 O49 163.0(6) . .
O58 W8 O49 83.7(6) . .
O53 W8 O49 80.9(6) . .
O8 W8 O25 172.2(6) . .
O31 W8 O25 83.3(5) . .
O58 W8 O25 73.0(6) . .
O53 W8 O25 84.4(5) . .
O49 W8 O25 80.1(5) . .
O9 W9 O32 104.9(7) . .
O9 W9 O55 102.6(7) . .
O32 W9 O55 92.2(6) . .
O9 W9 O54 101.2(7) . .
O32 W9 O54 95.3(6) . .
O55 W9 O54 152.3(6) . .
O9 W9 O50 95.0(7) . .
O32 W9 O50 160.0(6) . .
O55 W9 O50 81.9(6) . .
O54 W9 O50 82.1(6) . .
O9 W9 O24 165.8(7) . .
O32 W9 O24 88.5(6) . .
O55 W9 O24 81.2(5) . .
O54 W9 O24 72.3(5) . .
O50 W9 O24 71.8(5) . .
O10 W10 O33 104.5(7) . .
O10 W10 O55 104.2(7) . .
O33 W10 O55 95.9(6) . .
O10 W10 O56 100.0(6) . .
O33 W10 O56 89.9(6) . .
O55 W10 O56 152.8(6) . .
O10 W10 O51 96.9(7) . .
O33 W10 O51 158.0(7) . .
O55 W10 O51 83.4(6) . .
O56 W10 O51 81.5(6) . .
O10 W10 O26 164.6(6) . .
O33 W10 O26 88.0(6) . .
O55 W10 O26 83.0(5) . .
O56 W10 O26 70.6(5) . .
O51 W10 O26 70.1(6) . .
O11 W11 O34 102.5(7) . .
O11 W11 O57 102.1(7) . .
O34 W11 O57 94.7(6) . .
O11 W11 O58 99.0(7) . .
O34 W11 O58 93.6(6) . .
O57 W11 O58 155.0(6) . .
O11 W11 O52 94.9(7) . .
O34 W11 O52 162.6(7) . .
O57 W11 O52 81.2(6) . .
O58 W11 O52 83.8(6) . .
O11 W11 O25 169.5(6) . .
O34 W11 O25 83.3(6) . .
O57 W11 O25 86.0(5) . .
O58 W11 O25 71.7(5) . .
O52 W11 O25 79.6(5) . .
O12 W12 O59 100.3(9) . .
O12 W12 O61 103.4(9) . .
O59 W12 O61 156.1(7) . .
O12 W12 O62 101.3(9) . .
O59 W12 O62 89.0(8) . .
O61 W12 O62 89.6(8) . .
O12 W12 O60 102.6(8) . .
O59 W12 O60 88.0(7) . .
O61 W12 O60 83.7(7) . .
O62 W12 O60 156.1(8) . .
O12 W12 O27 171.8(7) . .
O59 W12 O27 74.1(6) . .
O61 W12 O27 82.6(6) . .
O62 W12 O27 72.9(7) . .
O60 W12 O27 83.4(6) . .
O13 W13 O69 103.6(8) . .
O13 W13 O68 99.6(8) . .
O69 W13 O68 90.0(7) . .
O13 W13 O63 103.0(8) . .
O69 W13 O63 89.2(7) . .
O68 W13 O63 156.9(7) . .
O13 W13 O59 101.0(8) . .
O69 W13 O59 155.4(7) . .
O68 W13 O59 85.5(7) . .
O63 W13 O59 85.6(7) . .
O13 W13 O27 169.5(7) . .
O69 W13 O27 84.6(6) . .
O68 W13 O27 73.5(6) . .
O63 W13 O27 83.4(6) . .
O59 W13 O27 71.0(6) . .
O14 W14 O70 105.5(8) . .
O14 W14 O60 99.6(8) . .
O70 W14 O60 154.9(7) . .
O14 W14 O64 97.7(8) . .
O70 W14 O64 89.5(7) . .
O60 W14 O64 86.1(7) . .
O14 W14 O65 105.0(8) . .
O70 W14 O65 88.9(7) . .
O60 W14 O65 85.5(7) . .
O64 W14 O65 156.8(7) . .
O14 W14 O28 170.4(7) . .
O70 W14 O28 71.9(6) . .
O60 W14 O28 83.2(6) . .
O64 W14 O28 73.2(6) . .
O65 W14 O28 84.3(6) . .
O15 W15 O71 103.3(9) . .
O15 W15 O65 102.7(9) . .
O71 W15 O65 90.1(7) . .
O15 W15 O66 99.8(9) . .
O71 W15 O66 88.2(7) . .
O65 W15 O66 157.1(7) . .
O15 W15 O61 102.3(9) . .
O71 W15 O61 154.3(7) . .
O65 W15 O61 84.0(7) . .
O66 W15 O61 87.8(7) . .
O15 W15 O30 172.5(9) . .
O71 W15 O30 73.2(6) . .
O65 W15 O30 84.0(6) . .
O66 W15 O30 73.7(6) . .
O61 W15 O30 81.3(6) . .
O16 W16 O72 104.3(8) . .
O16 W16 O67 104.2(8) . .
O72 W16 O67 88.1(7) . .
O16 W16 O62 100.3(9) . .
O72 W16 O62 155.4(7) . .
O67 W16 O62 85.3(8) . .
O16 W16 O68 99.1(8) . .
O72 W16 O68 90.8(7) . .
O67 W16 O68 156.1(7) . .
O62 W16 O68 85.8(8) . .
O16 W16 O27 169.8(8) . .
O72 W16 O27 83.5(6) . .
O67 W16 O27 82.4(6) . .
O62 W16 O27 72.2(7) . .
O68 W16 O27 73.8(6) . .
O17 W17 O73 103.9(8) . .
O17 W17 O63 101.5(8) . .
O73 W17 O63 86.3(7) . .
O17 W17 O74 101.4(8) . .
O73 W17 O74 90.3(6) . .
O63 W17 O74 157.0(6) . .
O17 W17 O64 99.8(8) . .
O73 W17 O64 156.0(7) . .
O63 W17 O64 85.4(7) . .
O74 W17 O64 88.6(6) . .
O17 W17 O28 171.8(8) . .
O73 W17 O28 82.3(6) . .
O63 W17 O28 84.1(6) . .
O74 W17 O28 72.9(6) . .
O64 W17 O28 74.5(6) . .
O18 W18 O67 101.9(8) . .
O18 W18 O77 102.7(7) . .
O67 W18 O77 86.9(7) . .
O18 W18 O76 100.7(8) . .
O67 W18 O76 157.3(7) . .
O77 W18 O76 86.6(7) . .
O18 W18 O66 102.2(8) . .
O67 W18 O66 87.7(7) . .
O77 W18 O66 155.1(7) . .
O76 W18 O66 89.0(7) . .
O18 W18 O30 173.8(7) . .
O67 W18 O30 83.1(6) . .
O77 W18 O30 81.1(6) . .
O76 W18 O30 74.4(6) . .
O66 W18 O30 74.1(6) . .
O19 W19 O35 102.5(7) . .
O19 W19 O73 102.0(7) . .
O35 W19 O73 94.6(7) . .
O19 W19 O78 99.2(7) . .
O35 W19 O78 95.0(6) . .
O73 W19 O78 154.2(6) . .
O19 W19 O69 93.7(7) . .
O35 W19 O69 163.8(6) . .
O73 W19 O69 81.2(7) . .
O78 W19 O69 83.0(6) . .
O19 W19 O29 170.4(6) . .
O35 W19 O29 83.3(6) . .
O73 W19 O29 84.9(6) . .
O78 W19 O29 72.5(5) . .
O69 W19 O29 80.7(6) . .
O19 W19 K1 26.4(6) . .
O35 W19 K1 88.4(5) . .
O73 W19 K1 125.9(5) . .
O78 W19 K1 78.3(4) . .
O69 W19 K1 106.8(5) . .
O29 W19 K1 148.7(3) . .
O36 W20 O20 105.4(7) . .
O36 W20 O75 91.4(7) . .
O20 W20 O75 103.7(8) . .
O36 W20 O74 92.3(6) . .
O20 W20 O74 99.6(7) . .
O75 W20 O74 154.6(7) . .
O36 W20 O70 158.0(6) . .
O20 W20 O70 96.6(7) . .
O75 W20 O70 85.0(7) . .
O74 W20 O70 82.2(6) . .
O36 W20 O28 88.1(6) . .
O20 W20 O28 164.4(7) . .
O75 W20 O28 83.4(7) . .
O74 W20 O28 71.6(5) . .
O70 W20 O28 69.9(6) . .
O21 W21 O37 102.5(7) . .
O21 W21 O75 103.5(8) . .
O37 W21 O75 94.6(7) . .
O21 W21 O76 99.9(8) . .
O37 W21 O76 89.9(7) . .
O75 W21 O76 154.6(8) . .
O21 W21 O71 97.4(7) . .
O37 W21 O71 159.6(7) . .
O75 W21 O71 84.6(7) . .
O76 W21 O71 82.7(6) . .
O21 W21 O30 166.2(6) . .
O37 W21 O30 89.0(6) . .
O75 W21 O30 82.7(7) . .
O76 W21 O30 72.4(6) . .
O71 W21 O30 70.6(6) . .
O22 W22 O38 101.3(7) . .
O22 W22 O77 101.1(7) . .
O38 W22 O77 94.5(6) . .
O22 W22 O78 100.3(7) . .
O38 W22 O78 95.1(6) . .
O77 W22 O78 154.3(6) . .
O22 W22 O72 95.1(7) . .
O38 W22 O72 163.6(6) . .
O77 W22 O72 82.1(6) . .
O78 W22 O72 82.1(6) . .
O22 W22 O29 171.4(6) . .
O38 W22 O29 84.5(5) . .
O77 W22 O29 84.6(5) . .
O78 W22 O29 72.7(5) . .
O72 W22 O29 79.3(5) . .
O36 Sm1 O32 78.3(5) . .
O36 Sm1 O37 72.3(5) . .
O32 Sm1 O37 71.6(5) . .
O36 Sm1 O31 146.5(5) . .
O32 Sm1 O31 74.6(5) . .
O37 Sm1 O31 80.7(5) . .
O36 Sm1 O33 73.6(5) . .
O32 Sm1 O33 69.9(5) . .
O37 Sm1 O33 132.5(5) . .
O31 Sm1 O33 113.9(5) . .
O36 Sm1 O35 75.4(5) . .
O32 Sm1 O35 148.5(5) . .
O37 Sm1 O35 115.4(5) . .
O31 Sm1 O35 135.7(5) . .
O33 Sm1 O35 86.2(5) . .
O36 Sm1 O34 136.3(5) . .
O32 Sm1 O34 114.3(5) . .
O37 Sm1 O34 150.8(5) . .
O31 Sm1 O34 74.1(5) . .
O33 Sm1 O34 72.6(5) . .
O35 Sm1 O34 75.4(5) . .
O36 Sm1 O38 115.1(5) . .
O32 Sm1 O38 135.4(5) . .
O37 Sm1 O38 73.0(5) . .
O31 Sm1 O38 73.7(5) . .
O33 Sm1 O38 153.1(5) . .
O35 Sm1 O38 72.7(5) . .
O34 Sm1 O38 85.8(5) . .
O80 K1 O82 98.6(7) . .
O80 K1 O81 93.7(8) . .
O82 K1 O81 161.1(8) . .
O80 K1 O79 88.3(7) . .
O82 K1 O79 87.0(7) . .
O81 K1 O79 78.9(7) . .
O80 K1 O95 171.9(11) . .
O82 K1 O95 80.4(11) . .
O81 K1 O95 89.4(11) . .
O79 K1 O95 99.6(11) . .
O80 K1 O19 87.2(7) . .
O82 K1 O19 90.7(6) . .
O81 K1 O19 104.3(7) . .
O79 K1 O19 174.6(7) . .
O95 K1 O19 84.8(10) . .
O80 K1 C1 78.6(7) . .
O82 K1 C1 20.5(6) . .
O81 K1 C1 159.3(8) . .
O79 K1 C1 81.7(6) . .
O95 K1 C1 100.9(11) . .
O19 K1 C1 94.5(6) . .
O80 K1 C6 86.7(7) . .
O82 K1 C6 77.2(6) . .
O81 K1 C6 89.2(7) . .
O79 K1 C6 10.3(6) . .
O95 K1 C6 100.9(10) . .
O19 K1 C6 165.5(6) . .
C1 K1 C6 71.3(6) . .
O80 K1 W19 104.2(6) . .
O82 K1 W19 83.3(5) . .
O81 K1 W19 107.7(6) . .
O79 K1 W19 165.2(6) . .
O95 K1 W19 67.8(9) . .
O19 K1 W19 17.7(4) . .
C1 K1 W19 92.9(5) . .
C6 K1 W19 159.0(5) . .
O25 P1 O24 111.7(8) . .
O25 P1 O23 110.0(8) . .
O24 P1 O23 107.9(8) . .
O25 P1 O26 110.5(8) . .
O24 P1 O26 107.2(8) . .
O23 P1 O26 109.3(7) . .
O27 P2 O29 109.5(8) . .
O27 P2 O30 106.5(8) . .
O29 P2 O30 111.9(8) . .
O27 P2 O28 109.1(9) . .
O29 P2 O28 111.4(8) . .
O30 P2 O28 108.2(9) . .
O97 Na1 Na2 121.0(15) . 1_455
O97 Na1 O74 130.5(14) . .
Na2 Na1 O74 106.3(9) 1_455 .
O97 Na1 O6 84.9(13) . 1_455
Na2 Na1 O6 75.1(8) 1_455 1_455
O74 Na1 O6 122.8(10) . 1_455
O21 Na2 Na1 152.3(15) . 1_655
O21 Na2 O54 83.2(8) . .
Na1 Na2 O54 101.7(9) 1_655 .
W6 O6 Na1 142.9(9) . 1_655
W19 O19 K1 135.9(9) . .
W21 O21 Na2 174.9(10) . .
P1 O23 W1 129.0(7) . .
P1 O23 W2 124.6(7) . .
W1 O23 W2 90.6(5) . .
P1 O23 W5 122.7(8) . .
W1 O23 W5 89.8(4) . .
W2 O23 W5 88.6(4) . .
P1 O24 W9 125.1(8) . .
P1 O24 W6 124.3(8) . .
W9 O24 W6 89.3(4) . .
P1 O24 W3 126.9(7) . .
W9 O24 W3 91.5(5) . .
W6 O24 W3 88.4(5) . .
P1 O25 W8 128.8(8) . .
P1 O25 W11 128.4(7) . .
W8 O25 W11 91.3(4) . .
P1 O26 W10 124.7(7) . .
P1 O26 W7 125.4(7) . .
W10 O26 W7 91.4(5) . .
P1 O26 W4 125.4(7) . .
W10 O26 W4 91.2(4) . .
W7 O26 W4 87.8(4) . .
P2 O27 W12 129.5(8) . .
P2 O27 W16 125.2(8) . .
W12 O27 W16 89.8(4) . .
P2 O27 W13 122.9(8) . .
W12 O27 W13 89.2(5) . .
W16 O27 W13 88.2(5) . .
P2 O28 W17 126.1(8) . .
P2 O28 W20 124.5(9) . .
W17 O28 W20 89.9(5) . .
P2 O28 W14 126.2(8) . .
W17 O28 W14 88.3(5) . .
W20 O28 W14 90.3(5) . .
P2 O29 W22 129.1(7) . .
P2 O29 W19 128.7(8) . .
W22 O29 W19 91.8(4) . .
P2 O30 W18 126.5(8) . .
P2 O30 W21 123.8(8) . .
W18 O30 W21 88.8(5) . .
P2 O30 W15 128.1(9) . .
W18 O30 W15 87.5(5) . .
W21 O30 W15 89.8(5) . .
W8 O31 Sm1 139.9(7) . .
W9 O32 Sm1 161.1(8) . .
W10 O33 Sm1 154.3(8) . .
W11 O34 Sm1 139.1(8) . .
W19 O35 Sm1 139.6(7) . .
W20 O36 Sm1 158.7(8) . .
W21 O37 Sm1 153.3(8) . .
W22 O38 Sm1 137.8(7) . .
W1 O39 W2 123.4(8) . .
W1 O40 W3 152.3(9) . .
W1 O41 W4 153.2(9) . .
W1 O42 W5 125.5(8) . .
W6 O43 W2 147.3(8) . .
W3 O44 W6 123.1(7) . .
W4 O45 W3 152.2(8) . .
W4 O46 W7 124.6(8) . .
W7 O47 W5 148.6(8) . .
W2 O48 W5 123.7(8) . .
W2 O49 W8 152.4(8) . .
W3 O50 W9 122.2(7) . .
W4 O51 W10 127.6(9) . .
W5 O52 W11 153.9(9) . .
W6 O53 W8 155.2(8) . .
W6 O54 W9 124.3(7) . .
W6 O54 Na2 115.0(8) . .
W9 O54 Na2 120.2(7) . .
W10 O55 W9 142.0(8) . .
W7 O56 W10 126.3(8) . .
W7 O57 W11 152.1(9) . .
W8 O58 W11 121.3(8) . .
W12 O59 W13 125.5(9) . .
W14 O60 W12 151.7(10) . .
W12 O61 W15 154.6(10) . .
W12 O62 W16 124.9(10) . .
W17 O63 W13 148.0(9) . .
W14 O64 W17 123.5(9) . .
W15 O65 W14 151.6(10) . .
W15 O66 W18 124.3(8) . .
W18 O67 W16 149.2(9) . .
W13 O68 W16 124.5(9) . .
W13 O69 W19 149.9(9) . .
W14 O70 W20 127.9(9) . .
W15 O71 W21 126.3(8) . .
W16 O72 W22 151.9(9) . .
W17 O73 W19 155.8(9) . .
W17 O74 W20 125.6(7) . .
W17 O74 Na1 114.5(8) . .
W20 O74 Na1 119.9(7) . .
W21 O75 W20 144.3(10) . .
W18 O76 W21 124.4(10) . .
W18 O77 W22 154.5(9) . .
W19 O78 W22 119.7(7) . .
C6 O79 K1 148.7(16) . .
C1 O82 K1 119.9(15) . .
C4 N1 C2 106.8(17) . .
C7 N2 C10 109.9(19) . .
C12 N3 C15 108.5(17) . .
C19 N4 C16 110(2) . .
O83 C1 O82 128(2) . .
O83 C1 C2 114.3(19) . .
O82 C1 C2 118.0(19) . .
O83 C1 K1 107.3(15) . .
O82 C1 K1 39.6(11) . .
C2 C1 K1 122.7(14) . .
C1 C2 N1 111.2(18) . .
C1 C2 C3 114(2) . .
N1 C2 C3 103.3(17) . .
C5 C3 C2 104.5(18) . .
N1 C4 C5 103.6(18) . .
C4 C5 C3 98.3(18) . .
O79 C6 O84 125(2) . .
O79 C6 C7 124(2) . .
O84 C6 C7 111(2) . .
O79 C6 K1 20.9(11) . .
O84 C6 K1 104.6(15) . .
C7 C6 K1 144.8(15) . .
C8 C7 C6 116(2) . .
C8 C7 N2 106(2) . .
C6 C7 N2 104.4(18) . .
C7 C8 C9 107(2) . .
C10 C9 C8 104.4(18) . .
C9 C10 N2 105(2) . .
O85 C11 O86 124(2) . .
O85 C11 C12 124(2) . .
O86 C11 C12 111(2) . .
N3 C12 C11 108.6(18) . .
N3 C12 C13 105.4(19) . .
C11 C12 C13 111(2) . .
C14 C13 C12 103(2) . .
C13 C14 C15 104(2) . .
N3 C15 C14 102(2) . .
N4 C16 C17 100(2) . .
N4 C16 C20 119(3) . .
C17 C16 C20 103(3) . .
C18 C17 C16 107(3) . .
C17 C18 C19 105(3) . .
N4 C19 C18 103(3) . .
O87 C20 O88 131(5) . .
O87 C20 C16 122(4) . .
O88 C20 C16 107(4) . .

loop_
_geom_bond_atom_site_label_1
_geom_bond_atom_site_label_2
_geom_bond_distance
_geom_bond_site_symmetry_2
W1 O1 1.701(17) .
W1 O41 1.891(17) .
W1 O40 1.895(14) .
W1 O42 1.904(15) .
W1 O39 1.907(15) .
W1 O23 2.406(13) .
W2 O2 1.675(17) .
W2 O49 1.825(14) .
W2 O48 1.922(14) .
W2 O43 1.924(14) .
W2 O39 1.985(14) .
W2 O23 2.415(14) .
W3 O3 1.706(19) .
W3 O50 1.885(15) .
W3 O45 1.919(14) .
W3 O40 1.932(15) .
W3 O44 1.933(13) .
W3 O24 2.463(14) .
W4 O4 1.701(17) .
W4 O51 1.830(16) .
W4 O45 1.904(14) .
W4 O46 1.911(15) .
W4 O41 1.934(17) .
W4 O26 2.485(13) .
W5 O5 1.690(16) .
W5 O52 1.796(16) .
W5 O47 1.932(15) .
W5 O48 1.940(15) .
W5 O42 1.958(16) .
W5 O23 2.459(13) .
W6 O6 1.718(17) .
W6 O53 1.846(14) .
W6 O54 1.873(14) .
W6 O43 1.922(14) .
W6 O44 1.955(12) .
W6 O24 2.441(14) .
W7 O7 1.664(17) .
W7 O56 1.872(14) .
W7 O47 1.897(15) .
W7 O57 1.904(14) .
W7 O46 1.930(15) .
W7 O26 2.417(13) .
W8 O8 1.691(15) .
W8 O31 1.773(14) .
W8 O58 1.915(15) .
W8 O53 1.969(14) .
W8 O49 2.065(14) .
W8 O25 2.338(13) .
W9 O9 1.718(17) .
W9 O32 1.771(14) .
W9 O55 1.934(14) .
W9 O54 1.992(14) .
W9 O50 2.111(14) .
W9 O24 2.424(13) .
W10 O10 1.739(16) .
W10 O33 1.793(14) .
W10 O55 1.900(14) .
W10 O56 1.985(14) .
W10 O51 2.053(16) .
W10 O26 2.393(14) .
W11 O11 1.727(15) .
W11 O34 1.772(14) .
W11 O57 1.944(14) .
W11 O58 1.947(15) .
W11 O52 2.084(16) .
W11 O25 2.371(13) .
W12 O12 1.71(2) .
W12 O59 1.873(17) .
W12 O61 1.880(18) .
W12 O62 1.92(2) .
W12 O60 1.949(16) .
W12 O27 2.418(14) .
W13 O13 1.73(2) .
W13 O69 1.829(16) .
W13 O68 1.903(17) .
W13 O63 1.928(15) .
W13 O59 1.992(16) .
W13 O27 2.476(15) .
W14 O14 1.718(19) .
W14 O70 1.839(16) .
W14 O60 1.886(17) .
W14 O64 1.920(17) .
W14 O65 1.939(17) .
W14 O28 2.484(15) .
W15 O15 1.69(2) .
W15 O71 1.871(15) .
W15 O65 1.885(17) .
W15 O66 1.903(17) .
W15 O61 1.938(18) .
W15 O30 2.475(14) .
W16 O16 1.712(19) .
W16 O72 1.824(15) .
W16 O67 1.928(18) .
W16 O62 1.94(2) .
W16 O68 1.956(18) .
W16 O27 2.433(13) .
W17 O17 1.71(2) .
W17 O73 1.889(16) .
W17 O63 1.901(15) .
W17 O74 1.910(14) .
W17 O64 1.951(16) .
W17 O28 2.410(15) .
W18 O18 1.713(18) .
W18 O67 1.899(18) .
W18 O77 1.902(14) .
W18 O76 1.904(18) .
W18 O66 1.936(16) .
W18 O30 2.433(15) .
W19 O19 1.709(16) .
W19 O35 1.781(14) .
W19 O73 1.928(16) .
W19 O78 1.941(14) .
W19 O69 2.077(16) .
W19 O29 2.341(12) .
W19 K1 3.914(10) .
W20 O36 1.740(14) .
W20 O20 1.743(17) .
W20 O75 1.935(18) .
W20 O74 1.946(15) .
W20 O70 2.046(16) .
W20 O28 2.442(15) .
W21 O21 1.759(18) .
W21 O37 1.772(14) .
W21 O75 1.881(19) .
W21 O76 1.976(17) .
W21 O71 2.045(15) .
W21 O30 2.474(15) .
W22 O22 1.688(15) .
W22 O38 1.775(14) .
W22 O77 1.940(14) .
W22 O78 1.942(14) .
W22 O72 2.066(15) .
W22 O29 2.334(13) .
Sm1 O36 2.363(14) .
Sm1 O32 2.377(15) .
Sm1 O37 2.390(14) .
Sm1 O31 2.392(14) .
Sm1 O33 2.423(14) .
Sm1 O35 2.425(15) .
Sm1 O34 2.434(14) .
Sm1 O38 2.460(14) .
K1 O80 2.28(2) .
K1 O82 2.38(2) .
K1 O81 2.40(2) .
K1 O79 2.41(2) .
K1 O95 2.42(4) .
K1 O19 2.502(18) .
K1 C1 3.24(2) .
K1 C6 3.51(2) .
P1 O25 1.524(14) .
P1 O24 1.545(14) .
P1 O23 1.555(14) .
P1 O26 1.567(14) .
P2 O27 1.513(15) .
P2 O29 1.530(13) .
P2 O30 1.534(16) .
P2 O28 1.541(16) .
Na1 O97 2.48(5) .
Na1 Na2 2.81(3) 1_455
Na1 O74 2.85(2) .
Na1 O6 2.95(3) 1_455
Na2 O21 2.75(3) .
Na2 Na1 2.81(3) 1_655
Na2 O54 2.87(3) .
O6 Na1 2.95(3) 1_655
O79 C6 1.21(3) .
O82 C1 1.31(3) .
O83 C1 1.24(3) .
O84 C6 1.28(3) .
O85 C11 1.21(3) .
O86 C11 1.37(3) .
O87 C20 1.12(5) .
O88 C20 1.27(3) .
O101 O103 1.56(7) .
N1 C4 1.50(3) .
N1 C2 1.51(3) .
N2 C7 1.53(3) .
N2 C10 1.53(4) .
N3 C12 1.48(3) .
N3 C15 1.53(3) .
N4 C19 1.48(2) .
N4 C16 1.50(2) .
C1 C2 1.50(3) .
C2 C3 1.56(3) .
C3 C5 1.55(3) .
C4 C5 1.51(3) .
C6 C7 1.50(3) .
C7 C8 1.46(4) .
C8 C9 1.603(13) .
C9 C10 1.498(13) .
C11 C12 1.49(3) .
C12 C13 1.54(4) .
C13 C14 1.48(4) .
C14 C15 1.53(4) .
C16 C17 1.60(2) .
C16 C20 1.62(3) .
C17 C18 1.39(2) .
C18 C19 1.50(2) .

loop_
_geom_torsion_atom_site_label_1
_geom_torsion_atom_site_label_2
_geom_torsion_atom_site_label_3
_geom_torsion_atom_site_label_4
_geom_torsion
_geom_torsion_site_symmetry_4
O53 W6 O6 Na1 106.8(15) 1_655
O54 W6 O6 Na1 13.2(16) 1_655
O43 W6 O6 Na1 -162.6(14) 1_655
O44 W6 O6 Na1 -74.6(15) 1_655
O35 W19 O19 K1 -59.2(12) .
O73 W19 O19 K1 -156.7(11) .
O78 W19 O19 K1 38.1(12) .
O69 W19 O19 K1 121.5(12) .
O25 P1 O23 W1 -178.8(8) .
O24 P1 O23 W1 59.2(11) .
O26 P1 O23 W1 -57.2(11) .
O25 P1 O23 W2 56.2(11) .
O24 P1 O23 W2 -65.9(10) .
O26 P1 O23 W2 177.8(8) .
O25 P1 O23 W5 -57.8(10) .
O24 P1 O23 W5 -179.9(7) .
O26 P1 O23 W5 63.8(10) .
O25 P1 O24 W9 58.3(11) .
O23 P1 O24 W9 179.3(8) .
O26 P1 O24 W9 -63.0(10) .
O25 P1 O24 W6 -59.2(11) .
O23 P1 O24 W6 61.9(10) .
O26 P1 O24 W6 179.5(8) .
O25 P1 O24 W3 -177.2(8) .
O23 P1 O24 W3 -56.1(11) .
O26 P1 O24 W3 61.6(11) .
O24 P1 O25 W8 54.7(12) .
O23 P1 O25 W8 -65.1(11) .
O26 P1 O25 W8 174.0(8) .
O24 P1 O25 W11 -173.0(8) .
O23 P1 O25 W11 67.2(11) .
O26 P1 O25 W11 -53.7(11) .
O25 P1 O26 W10 -61.1(10) .
O24 P1 O26 W10 60.9(10) .
O23 P1 O26 W10 177.6(8) .
O25 P1 O26 W7 60.8(10) .
O24 P1 O26 W7 -177.3(8) .
O23 P1 O26 W7 -60.5(10) .
O25 P1 O26 W4 177.4(7) .
O24 P1 O26 W4 -60.6(10) .
O23 P1 O26 W4 56.1(10) .
O29 P2 O27 W12 179.4(8) .
O30 P2 O27 W12 -59.4(12) .
O28 P2 O27 W12 57.2(12) .
O29 P2 O27 W16 -55.4(11) .
O30 P2 O27 W16 65.7(11) .
O28 P2 O27 W16 -177.7(8) .
O29 P2 O27 W13 58.7(11) .
O30 P2 O27 W13 179.9(8) .
O28 P2 O27 W13 -63.5(11) .
O27 P2 O28 W17 62.3(12) .
O29 P2 O28 W17 -58.7(12) .
O30 P2 O28 W17 177.8(9) .
O27 P2 O28 W20 -177.6(8) .
O29 P2 O28 W20 61.3(12) .
O30 P2 O28 W20 -62.2(11) .
O27 P2 O28 W14 -56.9(12) .
O29 P2 O28 W14 -178.0(8) .
O30 P2 O28 W14 58.5(12) .
O27 P2 O29 W22 66.5(12) .
O30 P2 O29 W22 -51.3(12) .
O28 P2 O29 W22 -172.7(9) .
O27 P2 O29 W19 -68.3(11) .
O30 P2 O29 W19 173.9(8) .
O28 P2 O29 W19 52.5(12) .
O27 P2 O30 W18 -62.1(12) .
O29 P2 O30 W18 57.5(12) .
O28 P2 O30 W18 -179.3(9) .
O27 P2 O30 W21 -179.8(8) .
O29 P2 O30 W21 -60.2(11) .
O28 P2 O30 W21 63.0(11) .
O27 P2 O30 W15 58.8(12) .
O29 P2 O30 W15 178.4(8) .
O28 P2 O30 W15 -58.4(12) .
O8 W8 O31 Sm1 166.1(11) .
O58 W8 O31 Sm1 64.9(11) .
O53 W8 O31 Sm1 -91.2(11) .
O49 W8 O31 Sm1 -20(3) .
O25 W8 O31 Sm1 -7.2(10) .
O9 W9 O32 Sm1 -88(2) .
O55 W9 O32 Sm1 16(2) .
O54 W9 O32 Sm1 169(2) .
O50 W9 O32 Sm1 87(3) .
O24 W9 O32 Sm1 97(2) .
O10 W10 O33 Sm1 92.9(19) .
O55 W10 O33 Sm1 -13.5(19) .
O56 W10 O33 Sm1 -166.8(19) .
O51 W10 O33 Sm1 -100(2) .
O26 W10 O33 Sm1 -96.3(18) .
O11 W11 O34 Sm1 -165.9(11) .
O57 W11 O34 Sm1 90.5(11) .
O58 W11 O34 Sm1 -65.9(11) .
O52 W11 O34 Sm1 15(3) .
O25 W11 O34 Sm1 5.2(10) .
O19 W19 O35 Sm1 168.6(11) .
O73 W19 O35 Sm1 -88.0(12) .
O78 W19 O35 Sm1 68.0(12) .
O69 W19 O35 Sm1 -14(3) .
O29 W19 O35 Sm1 -3.7(11) .
K1 W19 O35 Sm1 146.1(11) .
O20 W20 O36 Sm1 -90(2) .
O75 W20 O36 Sm1 15(2) .
O74 W20 O36 Sm1 169(2) .
O70 W20 O36 Sm1 94(3) .
O28 W20 O36 Sm1 98(2) .
O21 W21 O37 Sm1 94.2(19) .
O75 W21 O37 Sm1 -11(2) .
O76 W21 O37 Sm1 -165.7(19) .
O71 W21 O37 Sm1 -98(2) .
O30 W21 O37 Sm1 -93.3(19) .
O22 W22 O38 Sm1 -170.3(10) .
O77 W22 O38 Sm1 87.4(11) .
O78 W22 O38 Sm1 -68.7(11) .
O72 W22 O38 Sm1 10(3) .
O29 W22 O38 Sm1 3.3(10) .
O1 W1 O40 W3 -128.1(18) .
O41 W1 O40 W3 -25.4(18) .
O42 W1 O40 W3 52(3) .
O39 W1 O40 W3 133.1(18) .
O23 W1 O40 W3 59.2(18) .
O1 W1 O41 W4 129(2) .
O40 W1 O41 W4 29(2) .
O42 W1 O41 W4 -127(2) .
O39 W1 O41 W4 -41(3) .
O23 W1 O41 W4 -54(2) .
O7 W7 O47 W5 125.0(16) .
O56 W7 O47 W5 -58(3) .
O57 W7 O47 W5 24.0(16) .
O46 W7 O47 W5 -134.2(17) .
O26 W7 O47 W5 -59.5(16) .
O2 W2 O49 W8 -130.1(18) .
O48 W2 O49 W8 129.7(18) .
O43 W2 O49 W8 -27.3(18) .
O39 W2 O49 W8 46(3) .
O23 W2 O49 W8 55.6(18) .
O3 W3 O50 W9 170.7(9) .
O45 W3 O50 W9 -87.3(9) .
O40 W3 O50 W9 -11(2) .
O44 W3 O50 W9 70.6(8) .
O24 W3 O50 W9 -3.1(7) .
O4 W4 O51 W10 -171.1(10) .
O45 W4 O51 W10 85.6(10) .
O46 W4 O51 W10 -70.8(10) .
O41 W4 O51 W10 11(2) .
O26 W4 O51 W10 1.2(8) .
O5 W5 O52 W11 130(2) .
O47 W5 O52 W11 28(2) .
O48 W5 O52 W11 -129(2) .
O42 W5 O52 W11 -47(3) .
O23 W5 O52 W11 -56(2) .
O6 W6 O53 W8 135(2) .
O54 W6 O53 W8 -125(2) .
O43 W6 O53 W8 33(2) .
O44 W6 O53 W8 -42(3) .
O24 W6 O53 W8 -51(2) .
O6 W6 O54 W9 -179.1(9) .
O53 W6 O54 W9 76.9(9) .
O43 W6 O54 W9 -10(2) .
O44 W6 O54 W9 -79.6(8) .
O24 W6 O54 W9 -4.9(7) .
O6 W6 O54 Na2 8.5(11) .
O53 W6 O54 Na2 -95.5(10) .
O43 W6 O54 Na2 177.5(14) .
O44 W6 O54 Na2 108.0(10) .
O24 W6 O54 Na2 -177.3(10) .
O10 W10 O55 W9 -122.5(13) .
O33 W10 O55 W9 -16.0(14) .
O56 W10 O55 W9 85.3(17) .
O51 W10 O55 W9 141.9(14) .
O26 W10 O55 W9 71.3(13) .
O7 W7 O56 W10 176.7(9) .
O47 W7 O56 W10 -1(2) .
O57 W7 O56 W10 -82.2(9) .
O46 W7 O56 W10 75.2(9) .
O26 W7 O56 W10 1.3(7) .
O12 W12 O59 W13 169.7(11) .
O61 W12 O59 W13 -18(2) .
O62 W12 O59 W13 68.4(11) .
O60 W12 O59 W13 -87.8(11) .
O27 W12 O59 W13 -4.1(9) .
O14 W14 O60 W12 134(2) .
O70 W14 O60 W12 -49(3) .
O64 W14 O60 W12 -129(2) .
O65 W14 O60 W12 29(2) .
O28 W14 O60 W12 -55.8(19) .
O12 W12 O61 W15 131(2) .
O59 W12 O61 W15 -41(4) .
O62 W12 O61 W15 -127(2) .
O60 W12 O61 W15 30(2) .
O27 W12 O61 W15 -54(2) .
O15 W15 O65 W14 131(2) .
O71 W15 O65 W14 -126(2) .
O66 W15 O65 W14 -40(3) .
O61 W15 O65 W14 29(2) .
O30 W15 O65 W14 -53(2) .
O18 W18 O67 W16 125.8(19) .
O77 W18 O67 W16 23.5(19) .
O76 W18 O67 W16 -50(3) .
O66 W18 O67 W16 -132.2(19) .
O30 W18 O67 W16 -57.9(19) .
O13 W13 O69 W19 -132.1(19) .
O68 W13 O69 W19 128.1(19) .
O63 W13 O69 W19 -28.8(19) .
O59 W13 O69 W19 49(3) .
O27 W13 O69 W19 54.6(18) .
O14 W14 O70 W20 168.8(11) .
O60 W14 O70 W20 -9(2) .
O64 W14 O70 W20 71.0(11) .
O65 W14 O70 W20 -85.9(11) .
O28 W14 O70 W20 -1.5(9) .
O15 W15 O71 W21 -172.1(11) .
O65 W15 O71 W21 84.8(10) .
O66 W15 O71 W21 -72.4(10) .
O61 W15 O71 W21 9(2) .
O30 W15 O71 W21 1.1(8) .
O16 W16 O72 W22 130.3(18) .
O67 W16 O72 W22 26.1(18) .
O62 W16 O72 W22 -48(3) .
O68 W16 O72 W22 -130.1(18) .
O27 W16 O72 W22 -56.5(18) .
O17 W17 O73 W19 137(2) .
O63 W17 O73 W19 36(2) .
O74 W17 O73 W19 -121(2) .
O64 W17 O73 W19 -34(3) .
O28 W17 O73 W19 -48(2) .
O21 W21 O75 W20 -125.0(18) .
O37 W21 O75 W20 -20.9(19) .
O76 W21 O75 W20 79(2) .
O71 W21 O75 W20 138.6(18) .
O30 W21 O75 W20 67.5(18) .
K1 O82 C1 O83 70(3) .
K1 O82 C1 C2 -108(2) .
O83 C1 C2 N1 173(2) .
O82 C1 C2 N1 -8(3) .
K1 C1 C2 N1 -54(2) .
O83 C1 C2 C3 -71(3) .
O82 C1 C2 C3 108(2) .
K1 C1 C2 C3 62(2) .
C4 N1 C2 C1 130(2) .
C4 N1 C2 C3 8(2) .
C1 C2 C3 C5 -99(2) .
N1 C2 C3 C5 22(2) .
C2 N1 C4 C5 -36(2) .
N1 C4 C5 C3 47(2) .
C2 C3 C5 C4 -42(2) .
K1 O79 C6 O84 14(5) .
K1 O79 C6 C7 -173(2) .
O79 C6 C7 C8 127(3) .
O84 C6 C7 C8 -59(3) .
K1 C6 C7 C8 123(3) .
O79 C6 C7 N2 11(3) .
O84 C6 C7 N2 -175(2) .
K1 C6 C7 N2 7(4) .
C10 N2 C7 C8 6(3) .
C10 N2 C7 C6 128(2) .
C6 C7 C8 C9 -136(3) .
N2 C7 C8 C9 -21(3) .
C7 C8 C9 C10 29(4) .
C8 C9 C10 N2 -24(4) .
C7 N2 C10 C9 13(3) .
C15 N3 C12 C11 126(2) .
C15 N3 C12 C13 6(2) .
O85 C11 C12 N3 -2(3) .
O86 C11 C12 N3 -177(2) .
O85 C11 C12 C13 113(3) .
O86 C11 C12 C13 -61(3) .
N3 C12 C13 C14 -30(3) .
C11 C12 C13 C14 -148(2) .
C12 C13 C14 C15 42(3) .
C12 N3 C15 C14 19(2) .
C13 C14 C15 N3 -38(3) .
C19 N4 C16 C17 6(4) .
C19 N4 C16 C20 117(4) .
N4 C16 C17 C18 19(4) .
C20 C16 C17 C18 -104(3) .
C16 C17 C18 C19 -35(4) .
C16 N4 C19 C18 -26(4) .
C17 C18 C19 N4 38(4) .
N4 C16 C20 O87 171(7) .
C17 C16 C20 O87 -80(8) .
N4 C16 C20 O88 0(7) .
C17 C16 C20 O88 109(5) .

loop_
_platon_squeeze_void_nr
_platon_squeeze_void_average_x
_platon_squeeze_void_average_y
_platon_squeeze_void_average_z
_platon_squeeze_void_volume
_platon_squeeze_void_count_electrons
_platon_squeeze_void_content
1 0.060 0.119 0.616 766 333 ' '
2 0.302 0.433 0.164 28 8 ' '
3 0.764 0.551 0.443 39 7 ' '
